data_7701219
loop_
_publ_author_name
'Fowler, Jonathan M.'
'Britton, Edward'
'Pask, Christopher M.'
'Willans, Charlotte E.'
'Hardie, Michaele J.'

_publ_section_title
;
 Cyclotriveratrylene-tethered trinuclear palladium(ii)-NHC complexes;
 reversal of site selectivity in Suzuki-Miyaura reactions.
;
_journal_issue 39
_journal_name_full 'Dalton transactions (Cambridge, England : 2003)'
_journal_page_first 14687
_journal_page_last 14695
_journal_paper_doi 10.1039/c9dt03400e
_journal_volume 48
_journal_year 2019
_chemical_formula_moiety '2(C27 H24 Cl I2 N3 O2 Pd)'
_chemical_formula_sum 'C54 H48 Cl2 I4 N6 O4 Pd2'
_chemical_formula_weight 1636.28
_chemical_name_systematic
;
trans-(3-chloropyridyl)-1-(2-methoxyphenyoxy)methyl-3-benzyllbenzimidazol-2-ylidene palladium(II) iodide
;
_space_group_crystal_system monoclinic
_space_group_IT_number 14
_space_group_name_Hall '-P 2yn'
_space_group_name_H-M_alt 'P 1 21/n 1'
_symmetry_space_group_name_Hall '-P 2yn'
_symmetry_space_group_name_H-M 'P 1 21/n 1'
_atom_sites_solution_hydrogens geom
_audit_creation_date 2019-02-26
_audit_creation_method
;
Olex2 1.2
(compiled 2018.05.29 svn.r3508 for OlexSys, GUI svn.r5506)
;
_audit_update_record
;
2019-03-25 deposited with the CCDC.    2019-09-16 downloaded from the CCDC.
;
_cell_angle_alpha 90
_cell_angle_beta 98.4410(10)
_cell_angle_gamma 90
_cell_formula_units_Z 4
_cell_length_a 11.02430(10)
_cell_length_b 14.5623(2)
_cell_length_c 35.8034(5)
_cell_measurement_reflns_used 21345
_cell_measurement_temperature 100(2)
_cell_measurement_theta_max 26.03
_cell_measurement_theta_min 1.10
_cell_volume 5685.58(12)
_computing_molecular_graphics 'Olex2 (Dolomanov et al., 2009)'
_computing_publication_material 'Olex2 (Dolomanov et al., 2009)'
_computing_structure_refinement 'ShelXL (Sheldrick, 2015)'
_diffrn_ambient_temperature 100(1)
_diffrn_detector 'Photon counting pixel array'
_diffrn_measured_fraction_theta_full 0.999
_diffrn_measured_fraction_theta_max 0.999
_diffrn_measurement_device_type 'Fluid Film Devices'
_diffrn_measurement_method 'shutterless scans'
_diffrn_radiation_monochromator 'Silicon 111'
_diffrn_radiation_type synchrotron
_diffrn_radiation_wavelength 0.6889
_diffrn_reflns_av_R_equivalents 0.0869
_diffrn_reflns_av_unetI/netI 0.0530
_diffrn_reflns_Laue_measured_fraction_full 0.999
_diffrn_reflns_Laue_measured_fraction_max 0.999
_diffrn_reflns_limit_h_max 13
_diffrn_reflns_limit_h_min -13
_diffrn_reflns_limit_k_max 18
_diffrn_reflns_limit_k_min -18
_diffrn_reflns_limit_l_max 44
_diffrn_reflns_limit_l_min -44
_diffrn_reflns_number 74794
_diffrn_reflns_point_group_measured_fraction_full 0.999
_diffrn_reflns_point_group_measured_fraction_max 0.999
_diffrn_reflns_theta_full 24.415
_diffrn_reflns_theta_max 25.502
_diffrn_reflns_theta_min 1.115
_diffrn_source 'Diamond Light Source Beamline I19-1'
_exptl_absorpt_coefficient_mu 2.783
_exptl_absorpt_correction_T_max 1.0
_exptl_absorpt_correction_T_min 0.9872
_exptl_absorpt_correction_type empirical
_exptl_absorpt_process_details
;
CCP4 7.0.048: AIMLESS, version 0.5.32 : 29/03/17
Scaling & analysis of unmerged intensities, absorption correction using spherical harmonics
;
_exptl_crystal_colour orange
_exptl_crystal_density_diffrn 1.912
_exptl_crystal_description needle
_exptl_crystal_F_000 3136
_exptl_crystal_size_max 0.09
_exptl_crystal_size_mid 0.01
_exptl_crystal_size_min 0.01
_refine_diff_density_max 1.949
_refine_diff_density_min -1.253
_refine_diff_density_rms 0.131
_refine_ls_extinction_method none
_refine_ls_goodness_of_fit_ref 1.044
_refine_ls_hydrogen_treatment constr
_refine_ls_matrix_type full
_refine_ls_number_parameters 651
_refine_ls_number_reflns 11597
_refine_ls_number_restraints 0
_refine_ls_restrained_S_all 1.044
_refine_ls_R_factor_all 0.0772
_refine_ls_R_factor_gt 0.0521
_refine_ls_shift/su_max 0.002
_refine_ls_shift/su_mean 0.000
_refine_ls_structure_factor_coef Fsqd
_refine_ls_weighting_details 'w=1/[\s^2^(Fo^2^)+(0.0752P)^2^+11.1322P] where P=(Fo^2^+2Fc^2^)/3'
_refine_ls_weighting_scheme calc
_refine_ls_wR_factor_gt 0.1476
_refine_ls_wR_factor_ref 0.1574
_reflns_Friedel_coverage 0.000
_reflns_number_gt 7865
_reflns_number_total 11597
_reflns_threshold_expression 'I > 2\s(I)'
_cod_data_source_file c9dt03400e2.cif
_cod_data_source_block shelxt_a_CCDC2
_cod_depositor_comments 'Adding full bibliography for 7701214--7701219.cif.'
_cod_database_code 7701219
_shelx_shelxl_version_number 2014/7
_shelx_space_group_comment
;
The symmetry employed for this shelxl refinement is uniquely defined
by the following loop, which should always be used as a source of
symmetry information in preference to the above space-group names.
They are only intended as comments.
;
_shelx_estimated_absorpt_t_max 0.973
_shelx_estimated_absorpt_t_min 0.788
_olex2_refinement_description
;
1. Fixed Uiso
 At 1.2 times of:
  All C(H) groups, All C(H,H) groups
 At 1.5 times of:
  All C(H,H,H) groups
2.a Secondary CH2 refined with riding coordinates:
 C2(H2A,H2B), C29(H29A,H29B), C42(H42A,H42B), C15(H15A,H15B)
2.b Aromatic/amide H refined with riding coordinates:
 C23(H23), C13(H13), C40(H40), C50(H50), C39(H39), C12(H12), C10(H10), C4(H4),
 C37(H37), C52(H52), C54(H54), C27(H27), C26(H26), C38(H38), C31(H31), C53(H53),
  C11(H11), C25(H25), C47(H47), C20(H20), C44(H44), C35(H35), C19(H19),
 C45(H45), C46(H46), C32(H32), C17(H17), C7(H7), C6(H6), C8(H8), C33(H33),
 C18(H18), C5(H5), C34(H34)
2.c Idealised Me refined as rotating group:
 C22(H22A,H22B,H22C), C49(H49A,H49B,H49C)
;
_olex2_submission_special_instructions 'No special instructions were received'

loop_
_space_group_symop_operation_xyz
'x, y, z'
'-x+1/2, y+1/2, -z+1/2'
'-x, -y, -z'
'x-1/2, -y-1/2, z-1/2'

loop_
_atom_site_label
_atom_site_type_symbol
_atom_site_fract_x
_atom_site_fract_y
_atom_site_fract_z
_atom_site_U_iso_or_equiv
_atom_site_adp_type
_atom_site_occupancy
_atom_site_site_symmetry_order
_atom_site_calc_flag
_atom_site_refinement_flags_posn
I1 I 0.38210(5) 0.14541(4) 0.63930(2) 0.06629(16) Uani 1 1 d .
I3 I 0.41057(6) 0.40145(4) 0.88105(2) 0.07286(18) Uani 1 1 d .
I4 I 0.60011(5) 0.72843(4) 0.89616(2) 0.07300(18) Uani 1 1 d .
Pd2 Pd 0.49884(5) 0.56770(4) 0.89102(2) 0.05724(16) Uani 1 1 d .
Pd1 Pd 0.47581(5) 0.30762(4) 0.63143(2) 0.05765(17) Uani 1 1 d .
I2 I 0.53913(5) 0.47718(4) 0.62254(2) 0.07808(19) Uani 1 1 d .
Cl1 Cl 0.5083(2) 0.31895(17) 0.78982(6) 0.0840(6) Uani 1 1 d .
Cl2 Cl 0.1378(2) 0.52171(18) 0.98883(8) 0.0898(7) Uani 1 1 d .
O4 O 0.3491(5) 0.6145(4) 0.76402(16) 0.0729(15) Uani 1 1 d .
O1 O 0.1848(5) 0.4771(4) 0.59612(17) 0.0724(15) Uani 1 1 d .
N4 N 0.5152(6) 0.5593(4) 0.80824(16) 0.0563(14) Uani 1 1 d .
N5 N 0.6903(5) 0.5374(4) 0.84329(17) 0.0563(14) Uani 1 1 d .
N3 N 0.5799(6) 0.2997(4) 0.68494(18) 0.0624(16) Uani 1 1 d .
N2 N 0.4095(5) 0.2872(4) 0.54823(17) 0.0587(15) Uani 1 1 d .
N6 N 0.4317(6) 0.5840(4) 0.94348(17) 0.0602(15) Uani 1 1 d .
N1 N 0.2603(5) 0.3439(4) 0.57330(17) 0.0583(15) Uani 1 1 d .
O2 O -0.0555(5) 0.4635(4) 0.57623(18) 0.0796(16) Uani 1 1 d .
O3 O 0.3584(6) 0.6954(5) 0.70117(17) 0.0874(18) Uani 1 1 d .
C3 C 0.5954(7) 0.2929(5) 0.5151(2) 0.0605(18) Uani 1 1 d .
C1 C 0.3786(6) 0.3143(5) 0.5812(2) 0.0561(17) Uani 1 1 d .
C36 C 0.7114(7) 0.5341(5) 0.8054(2) 0.0604(18) Uani 1 1 d .
C28 C 0.5707(7) 0.5528(5) 0.8442(2) 0.0577(18) Uani 1 1 d .
C23 C 0.5247(8) 0.3075(5) 0.7158(2) 0.065(2) Uani 1 1 d .
H23 H 0.4384 0.3162 0.7127 0.078 Uiso 1 1 calc R
C9 C 0.3114(7) 0.2997(5) 0.5185(2) 0.0605(19) Uani 1 1 d .
C41 C 0.6004(7) 0.5466(5) 0.7834(2) 0.0544(17) Uani 1 1 d .
C2 C 0.5299(7) 0.2459(5) 0.5446(2) 0.0636(19) Uani 1 1 d .
H2A H 0.5177 0.1803 0.5377 0.076 Uiso 1 1 calc R
H2B H 0.5830 0.2488 0.5694 0.076 Uiso 1 1 calc R
C14 C 0.2175(7) 0.3366(5) 0.5350(2) 0.0590(18) Uani 1 1 d .
C13 C 0.1058(8) 0.3602(6) 0.5138(2) 0.068(2) Uani 1 1 d .
H13 H 0.0413 0.3865 0.5251 0.082 Uiso 1 1 calc R
C40 C 0.5901(7) 0.5464(5) 0.7438(2) 0.0627(19) Uani 1 1 d .
H40 H 0.5135 0.5545 0.7281 0.075 Uiso 1 1 calc R
C29 C 0.7853(7) 0.5278(6) 0.8761(2) 0.065(2) Uani 1 1 d .
H29A H 0.7502 0.5446 0.8991 0.078 Uiso 1 1 calc R
H29B H 0.8525 0.5715 0.8737 0.078 Uiso 1 1 calc R
C16 C 0.1067(8) 0.5172(6) 0.6192(3) 0.074(2) Uani 1 1 d .
C50 C 0.3188(8) 0.5556(6) 0.9481(2) 0.067(2) Uani 1 1 d .
H50 H 0.2639 0.5333 0.9271 0.080 Uiso 1 1 calc R
C39 C 0.6979(8) 0.5337(6) 0.7288(2) 0.068(2) Uani 1 1 d .
H39 H 0.6950 0.5329 0.7021 0.082 Uiso 1 1 calc R
C42 C 0.3808(7) 0.5623(6) 0.7971(2) 0.068(2) Uani 1 1 d .
H42A H 0.3491 0.4990 0.7928 0.081 Uiso 1 1 calc R
H42B H 0.3424 0.5896 0.8178 0.081 Uiso 1 1 calc R
C30 C 0.8375(8) 0.4330(6) 0.8809(2) 0.070(2) Uani 1 1 d .
C21 C -0.0192(8) 0.5084(6) 0.6086(3) 0.070(2) Uani 1 1 d .
C12 C 0.0932(8) 0.3439(6) 0.4760(2) 0.071(2) Uani 1 1 d .
H12 H 0.0182 0.3588 0.4605 0.086 Uiso 1 1 calc R
C10 C 0.2984(7) 0.2829(5) 0.4802(2) 0.0637(19) Uani 1 1 d .
H10 H 0.3628 0.2567 0.4688 0.076 Uiso 1 1 calc R
C4 C 0.6740(8) 0.2416(6) 0.4975(2) 0.070(2) Uani 1 1 d .
H4 H 0.6858 0.1783 0.5034 0.084 Uiso 1 1 calc R
C15 C 0.1916(7) 0.3809(5) 0.6013(2) 0.0635(19) Uani 1 1 d .
H15A H 0.1082 0.3541 0.5981 0.076 Uiso 1 1 calc R
H15B H 0.2333 0.3662 0.6270 0.076 Uiso 1 1 calc R
C37 C 0.8207(7) 0.5239(6) 0.7908(2) 0.068(2) Uani 1 1 d .
H37 H 0.8977 0.5186 0.8065 0.082 Uiso 1 1 calc R
C52 C 0.3628(9) 0.5901(6) 1.0148(2) 0.070(2) Uani 1 1 d .
H52 H 0.3391 0.5904 1.0392 0.084 Uiso 1 1 calc R
C54 C 0.5079(8) 0.6155(5) 0.9732(2) 0.066(2) Uani 1 1 d .
H54 H 0.5873 0.6358 0.9697 0.080 Uiso 1 1 calc R
C27 C 0.7028(8) 0.2888(6) 0.6897(2) 0.070(2) Uani 1 1 d .
H27 H 0.7441 0.2853 0.6683 0.084 Uiso 1 1 calc R
C26 C 0.7689(8) 0.2826(6) 0.7255(3) 0.076(2) Uani 1 1 d .
H26 H 0.8550 0.2730 0.7282 0.091 Uiso 1 1 calc R
C43 C 0.3640(7) 0.7098(6) 0.7672(3) 0.069(2) Uani 1 1 d .
C38 C 0.8096(8) 0.5222(6) 0.7516(2) 0.073(2) Uani 1 1 d .
H38 H 0.8810 0.5128 0.7401 0.088 Uiso 1 1 calc R
C24 C 0.5890(9) 0.3033(5) 0.7518(2) 0.070(2) Uani 1 1 d .
C51 C 0.2826(8) 0.5592(6) 0.9841(2) 0.069(2) Uani 1 1 d .
C48 C 0.3640(8) 0.7543(6) 0.7317(2) 0.070(2) Uani 1 1 d .
C31 C 0.7727(9) 0.3546(7) 0.8714(3) 0.076(2) Uani 1 1 d .
H31 H 0.6899 0.3596 0.8597 0.092 Uiso 1 1 calc R
C53 C 0.4738(9) 0.6194(6) 1.0097(2) 0.075(2) Uani 1 1 d .
H53 H 0.5293 0.6425 1.0303 0.090 Uiso 1 1 calc R
C11 C 0.1894(8) 0.3055(6) 0.4597(2) 0.073(2) Uani 1 1 d .
H11 H 0.1777 0.2950 0.4332 0.088 Uiso 1 1 calc R
C25 C 0.7142(9) 0.2899(6) 0.7569(3) 0.073(2) Uani 1 1 d .
H25 H 0.7602 0.2859 0.7815 0.088 Uiso 1 1 calc R
C47 C 0.3726(8) 0.8481(7) 0.7304(3) 0.076(2) Uani 1 1 d .
H47 H 0.3707 0.8785 0.7068 0.091 Uiso 1 1 calc R
C20 C -0.0936(8) 0.5489(6) 0.6313(3) 0.077(2) Uani 1 1 d .
H20 H -0.1802 0.5443 0.6249 0.092 Uiso 1 1 calc R
C44 C 0.3788(9) 0.7597(6) 0.7985(3) 0.077(2) Uani 1 1 d .
H44 H 0.3836 0.7303 0.8224 0.092 Uiso 1 1 calc R
C35 C 0.9577(9) 0.4233(7) 0.9005(3) 0.081(2) Uani 1 1 d .
H35 H 1.0045 0.4764 0.9086 0.097 Uiso 1 1 calc R
C19 C -0.0444(9) 0.5962(6) 0.6635(3) 0.083(3) Uani 1 1 d .
H19 H -0.0978 0.6227 0.6790 0.100 Uiso 1 1 calc R
C45 C 0.3874(10) 0.8545(7) 0.7967(3) 0.092(3) Uani 1 1 d .
H45 H 0.3958 0.8896 0.8193 0.111 Uiso 1 1 calc R
C46 C 0.3840(9) 0.8975(7) 0.7631(3) 0.085(3) Uani 1 1 d .
H46 H 0.3896 0.9626 0.7622 0.102 Uiso 1 1 calc R
C32 C 0.8220(10) 0.2697(7) 0.8781(3) 0.086(3) Uani 1 1 d .
H32 H 0.7760 0.2166 0.8696 0.103 Uiso 1 1 calc R
C17 C 0.1577(9) 0.5640(7) 0.6498(3) 0.092(3) Uani 1 1 d .
H17 H 0.2443 0.5691 0.6554 0.111 Uiso 1 1 calc R
C7 C 0.6380(10) 0.4194(8) 0.4750(3) 0.096(3) Uani 1 1 d .
H7 H 0.6229 0.4807 0.4664 0.115 Uiso 1 1 calc R
C6 C 0.7191(9) 0.3678(9) 0.4604(3) 0.100(4) Uani 1 1 d .
H6 H 0.7642 0.3936 0.4423 0.120 Uiso 1 1 calc R
C8 C 0.5744(9) 0.3832(7) 0.5032(3) 0.088(3) Uani 1 1 d .
H8 H 0.5177 0.4203 0.5139 0.105 Uiso 1 1 calc R
C33 C 0.9410(12) 0.2613(9) 0.8975(3) 0.106(4) Uani 1 1 d .
H33 H 0.9762 0.2025 0.9034 0.128 Uiso 1 1 calc R
C18 C 0.0818(9) 0.6058(6) 0.6735(3) 0.089(3) Uani 1 1 d .
H18 H 0.1156 0.6390 0.6955 0.106 Uiso 1 1 calc R
C5 C 0.7373(9) 0.2830(9) 0.4706(3) 0.092(3) Uani 1 1 d .
H5 H 0.7952 0.2477 0.4595 0.111 Uiso 1 1 calc R
C22 C -0.1860(8) 0.4507(7) 0.5650(3) 0.100(3) Uani 1 1 d .
H22A H -0.2004 0.4175 0.5410 0.150 Uiso 1 1 calc GR
H22B H -0.2265 0.5108 0.5621 0.150 Uiso 1 1 calc GR
H22C H -0.2195 0.4153 0.5844 0.150 Uiso 1 1 calc GR
C34 C 1.0060(10) 0.3398(8) 0.9079(3) 0.093(3) Uani 1 1 d .
H34 H 1.0875 0.3348 0.9206 0.112 Uiso 1 1 calc R
C49 C 0.3823(12) 0.7392(8) 0.6662(3) 0.108(4) Uani 1 1 d .
H49A H 0.3936 0.6918 0.6476 0.162 Uiso 1 1 calc GR
H49B H 0.4566 0.7767 0.6713 0.162 Uiso 1 1 calc GR
H49C H 0.3126 0.7783 0.6563 0.162 Uiso 1 1 calc GR

loop_
_atom_site_aniso_label
_atom_site_aniso_U_11
_atom_site_aniso_U_22
_atom_site_aniso_U_33
_atom_site_aniso_U_23
_atom_site_aniso_U_13
_atom_site_aniso_U_12
I1 0.0587(3) 0.0680(3) 0.0708(3) -0.0029(2) 0.0048(2) -0.0017(2)
I3 0.0872(4) 0.0776(4) 0.0562(3) -0.0060(2) 0.0187(3) -0.0185(3)
I4 0.0794(4) 0.0666(3) 0.0750(4) -0.0080(3) 0.0178(3) 0.0006(3)
Pd2 0.0595(3) 0.0631(4) 0.0499(3) -0.0030(3) 0.0105(2) 0.0000(3)
Pd1 0.0508(3) 0.0662(4) 0.0556(3) -0.0059(3) 0.0065(2) -0.0015(3)
I2 0.0747(4) 0.0761(4) 0.0780(4) 0.0003(3) -0.0070(3) -0.0158(3)
Cl1 0.1064(18) 0.0835(15) 0.0653(13) 0.0010(11) 0.0230(12) -0.0095(12)
Cl2 0.0855(16) 0.0901(16) 0.1017(18) 0.0085(13) 0.0402(13) 0.0100(13)
O4 0.071(4) 0.080(4) 0.066(3) 0.004(3) 0.005(3) -0.004(3)
O1 0.067(3) 0.071(4) 0.081(4) 0.000(3) 0.018(3) -0.007(3)
N4 0.064(4) 0.058(4) 0.048(3) 0.001(3) 0.012(3) -0.008(3)
N5 0.051(3) 0.061(4) 0.057(4) -0.003(3) 0.010(3) 0.002(3)
N3 0.060(4) 0.063(4) 0.064(4) -0.009(3) 0.010(3) -0.001(3)
N2 0.052(3) 0.066(4) 0.058(4) 0.003(3) 0.010(3) -0.011(3)
N6 0.069(4) 0.062(4) 0.050(3) 0.000(3) 0.006(3) 0.005(3)
N1 0.051(3) 0.071(4) 0.055(4) -0.001(3) 0.013(3) -0.012(3)
O2 0.062(3) 0.087(4) 0.086(4) 0.000(3) -0.003(3) 0.001(3)
O3 0.083(4) 0.115(5) 0.062(4) 0.002(3) 0.004(3) -0.002(4)
C3 0.052(4) 0.061(5) 0.068(5) 0.008(4) 0.006(4) -0.005(3)
C1 0.050(4) 0.063(4) 0.056(4) 0.002(3) 0.008(3) -0.007(3)
C36 0.065(5) 0.056(4) 0.062(5) -0.006(3) 0.017(4) -0.009(4)
C28 0.066(5) 0.051(4) 0.058(4) 0.000(3) 0.014(4) -0.008(3)
C23 0.064(5) 0.062(5) 0.068(5) 0.000(4) 0.005(4) -0.005(4)
C9 0.063(5) 0.060(4) 0.058(4) 0.003(3) 0.009(4) -0.018(4)
C41 0.060(4) 0.050(4) 0.054(4) 0.001(3) 0.013(3) -0.010(3)
C2 0.068(5) 0.060(5) 0.065(5) 0.001(4) 0.018(4) 0.000(4)
C14 0.057(4) 0.060(4) 0.058(4) 0.005(3) 0.004(4) -0.013(4)
C13 0.068(5) 0.069(5) 0.067(5) 0.012(4) 0.011(4) -0.015(4)
C40 0.066(5) 0.066(5) 0.057(4) 0.004(4) 0.008(4) -0.012(4)
C29 0.060(5) 0.076(5) 0.055(4) -0.012(4) 0.001(3) -0.007(4)
C16 0.065(5) 0.062(5) 0.095(7) 0.000(5) 0.018(5) 0.001(4)
C50 0.070(5) 0.070(5) 0.060(5) 0.008(4) 0.005(4) 0.011(4)
C39 0.085(6) 0.072(5) 0.051(4) -0.006(4) 0.015(4) -0.013(4)
C42 0.056(5) 0.085(6) 0.061(5) 0.006(4) 0.004(4) 0.000(4)
C30 0.071(5) 0.078(6) 0.060(5) 0.001(4) 0.004(4) 0.005(4)
C21 0.063(5) 0.068(5) 0.078(6) 0.005(4) 0.009(4) -0.002(4)
C12 0.061(5) 0.087(6) 0.063(5) 0.020(4) -0.001(4) -0.011(4)
C10 0.066(5) 0.067(5) 0.058(5) 0.006(4) 0.011(4) -0.012(4)
C4 0.067(5) 0.078(5) 0.068(5) 0.001(4) 0.019(4) -0.005(4)
C15 0.057(4) 0.066(5) 0.066(5) -0.002(4) 0.003(4) 0.009(4)
C37 0.057(5) 0.079(5) 0.069(5) -0.010(4) 0.009(4) -0.004(4)
C52 0.083(6) 0.066(5) 0.066(5) 0.000(4) 0.027(5) 0.012(4)
C54 0.063(5) 0.061(5) 0.074(5) -0.002(4) 0.008(4) 0.007(4)
C27 0.070(5) 0.068(5) 0.070(5) -0.006(4) 0.006(4) 0.010(4)
C26 0.070(5) 0.068(5) 0.086(6) -0.011(4) -0.003(5) 0.005(4)
C43 0.058(5) 0.073(5) 0.076(6) 0.004(4) 0.013(4) 0.001(4)
C38 0.075(6) 0.087(6) 0.062(5) -0.008(4) 0.024(4) -0.003(5)
C24 0.100(7) 0.056(5) 0.058(5) -0.002(4) 0.019(4) -0.010(4)
C51 0.080(5) 0.060(5) 0.068(5) 0.008(4) 0.020(4) 0.019(4)
C48 0.064(5) 0.083(6) 0.063(5) -0.001(4) 0.008(4) 0.005(4)
C31 0.078(6) 0.080(6) 0.072(6) 0.003(4) 0.016(4) -0.004(5)
C53 0.105(7) 0.063(5) 0.053(5) -0.004(4) -0.001(4) 0.018(5)
C11 0.081(6) 0.075(5) 0.061(5) 0.010(4) 0.005(4) -0.018(5)
C25 0.082(6) 0.060(5) 0.071(6) 0.000(4) -0.008(5) -0.002(4)
C47 0.064(5) 0.087(7) 0.077(6) 0.009(5) 0.013(4) 0.002(5)
C20 0.061(5) 0.065(5) 0.102(7) 0.000(5) 0.004(5) 0.009(4)
C44 0.099(7) 0.071(6) 0.061(5) 0.003(4) 0.015(4) 0.004(5)
C35 0.090(7) 0.077(6) 0.071(6) 0.005(5) -0.001(5) 0.001(5)
C19 0.073(6) 0.074(6) 0.102(7) -0.007(5) 0.015(5) 0.010(5)
C45 0.114(8) 0.091(7) 0.072(6) -0.005(5) 0.018(5) 0.014(6)
C46 0.082(6) 0.083(6) 0.092(7) 0.016(5) 0.020(5) 0.002(5)
C32 0.093(7) 0.077(6) 0.089(7) 0.001(5) 0.021(6) -0.007(5)
C17 0.066(6) 0.081(6) 0.132(9) -0.025(6) 0.024(6) -0.006(5)
C7 0.087(7) 0.099(7) 0.099(7) 0.038(6) 0.000(6) -0.013(6)
C6 0.056(5) 0.130(10) 0.117(9) 0.051(7) 0.023(5) 0.012(6)
C8 0.079(6) 0.072(6) 0.118(8) 0.008(5) 0.037(6) -0.002(5)
C33 0.117(9) 0.103(9) 0.105(8) 0.031(7) 0.035(7) 0.017(7)
C18 0.084(7) 0.075(6) 0.110(8) -0.014(5) 0.025(6) -0.001(5)
C5 0.069(6) 0.124(9) 0.087(7) 0.000(6) 0.021(5) -0.008(6)
C22 0.070(6) 0.084(7) 0.136(10) 0.003(6) -0.013(6) 0.002(5)
C34 0.089(7) 0.099(8) 0.086(7) 0.014(6) -0.003(5) -0.001(6)
C49 0.143(10) 0.122(9) 0.058(6) 0.001(6) 0.011(6) -0.023(8)

loop_
_atom_type_symbol
_atom_type_description
_atom_type_scat_dispersion_real
_atom_type_scat_dispersion_imag
_atom_type_scat_source
C C 0.0030 0.0010 'International Tables Vol C Tables 4.2.6.8 and 6.1.1.4'
H H 0.0000 0.0000 'International Tables Vol C Tables 4.2.6.8 and 6.1.1.4'
Cl Cl 0.1484 0.1585 'International Tables Vol C Tables 4.2.6.8 and 6.1.1.4'
I I -0.4620 1.7350 'International Tables Vol C Tables 4.2.6.8 and 6.1.1.4'
N N 0.0060 0.0030 'International Tables Vol C Tables 4.2.6.8 and 6.1.1.4'
O O 0.0110 0.0060 'International Tables Vol C Tables 4.2.6.8 and 6.1.1.4'
Pd Pd -0.9988 1.0072 'International Tables Vol C Tables 4.2.6.8 and 6.1.1.4'

loop_
_geom_angle_atom_site_label_1
_geom_angle_atom_site_label_2
_geom_angle_atom_site_label_3
_geom_angle
I4 Pd2 I3 174.45(3)
N6 Pd2 I3 93.06(18)
N6 Pd2 I4 92.19(18)
C28 Pd2 I3 88.3(2)
C28 Pd2 I4 86.4(2)
C28 Pd2 N6 176.7(3)
I2 Pd1 I1 172.33(3)
N3 Pd1 I1 91.37(18)
N3 Pd1 I2 92.51(18)
C1 Pd1 I1 88.4(2)
C1 Pd1 I2 87.8(2)
C1 Pd1 N3 179.6(3)
C43 O4 C42 117.1(7)
C16 O1 C15 111.1(6)
C28 N4 C41 110.3(6)
C28 N4 C42 123.9(6)
C41 N4 C42 125.0(6)
C36 N5 C29 124.8(6)
C28 N5 C36 109.2(6)
C28 N5 C29 126.0(6)
C23 N3 Pd1 119.7(5)
C23 N3 C27 118.3(7)
C27 N3 Pd1 122.0(5)
C1 N2 C9 111.1(6)
C1 N2 C2 123.2(6)
C9 N2 C2 125.7(6)
C50 N6 Pd2 121.5(5)
C54 N6 Pd2 118.8(5)
C54 N6 C50 119.5(7)
C1 N1 C14 110.8(6)
C1 N1 C15 123.9(6)
C14 N1 C15 125.3(6)
C21 O2 C22 117.4(8)
C48 O3 C49 114.5(8)
C4 C3 C2 118.0(7)
C4 C3 C8 117.6(8)
C8 C3 C2 124.2(8)
N2 C1 Pd1 128.4(6)
N2 C1 N1 105.8(6)
N1 C1 Pd1 125.7(5)
C41 C36 N5 106.9(6)
C41 C36 C37 123.2(7)
C37 C36 N5 129.8(7)
N4 C28 Pd2 128.6(6)
N5 C28 Pd2 123.9(6)
N5 C28 N4 107.5(6)
N3 C23 H23 118.9
N3 C23 C24 122.2(8)
C24 C23 H23 118.9
C14 C9 N2 105.6(7)
C14 C9 C10 121.5(8)
C10 C9 N2 132.9(8)
N4 C41 C40 132.9(7)
C36 C41 N4 106.1(6)
C36 C41 C40 121.0(7)
N2 C2 C3 113.6(6)
N2 C2 H2A 108.8
N2 C2 H2B 108.8
C3 C2 H2A 108.8
C3 C2 H2B 108.8
H2A C2 H2B 107.7
N1 C14 C13 131.8(8)
C9 C14 N1 106.7(7)
C9 C14 C13 121.5(7)
C14 C13 H13 121.5
C12 C13 C14 117.0(8)
C12 C13 H13 121.5
C41 C40 H40 121.8
C39 C40 C41 116.4(7)
C39 C40 H40 121.8
N5 C29 H29A 108.9
N5 C29 H29B 108.9
N5 C29 C30 113.4(6)
H29A C29 H29B 107.7
C30 C29 H29A 108.9
C30 C29 H29B 108.9
C21 C16 O1 118.3(8)
C17 C16 O1 118.2(8)
C17 C16 C21 123.5(9)
N6 C50 H50 120.2
N6 C50 C51 119.6(8)
C51 C50 H50 120.2
C40 C39 H39 119.1
C38 C39 C40 121.9(8)
C38 C39 H39 119.1
O4 C42 N4 111.0(6)
O4 C42 H42A 109.4
O4 C42 H42B 109.4
N4 C42 H42A 109.4
N4 C42 H42B 109.4
H42A C42 H42B 108.0
C31 C30 C29 124.4(8)
C31 C30 C35 117.4(9)
C35 C30 C29 117.7(8)
O2 C21 C16 116.1(8)
O2 C21 C20 126.5(8)
C20 C21 C16 117.3(9)
C13 C12 H12 119.6
C13 C12 C11 120.9(8)
C11 C12 H12 119.6
C9 C10 H10 121.6
C11 C10 C9 116.8(8)
C11 C10 H10 121.6
C3 C4 H4 120.2
C3 C4 C5 119.6(9)
C5 C4 H4 120.2
O1 C15 N1 107.6(6)
O1 C15 H15A 110.2
O1 C15 H15B 110.2
N1 C15 H15A 110.2
N1 C15 H15B 110.2
H15A C15 H15B 108.5
C36 C37 H37 122.3
C36 C37 C38 115.5(8)
C38 C37 H37 122.3
C51 C52 H52 120.4
C53 C52 H52 120.4
C53 C52 C51 119.2(8)
N6 C54 H54 119.0
N6 C54 C53 121.9(8)
C53 C54 H54 119.0
N3 C27 H27 119.7
N3 C27 C26 120.6(8)
C26 C27 H27 119.7
C27 C26 H26 119.1
C25 C26 C27 121.7(9)
C25 C26 H26 119.1
O4 C43 C48 113.1(8)
C44 C43 O4 127.6(8)
C44 C43 C48 119.2(8)
C39 C38 C37 122.1(8)
C39 C38 H38 119.0
C37 C38 H38 119.0
C23 C24 Cl1 118.2(7)
C25 C24 Cl1 122.0(7)
C25 C24 C23 119.8(8)
C50 C51 Cl2 118.2(7)
C52 C51 Cl2 121.3(7)
C52 C51 C50 120.5(8)
O3 C48 C43 114.7(8)
C47 C48 O3 125.7(8)
C47 C48 C43 119.6(8)
C30 C31 H31 118.8
C32 C31 C30 122.5(9)
C32 C31 H31 118.8
C52 C53 C54 119.2(8)
C52 C53 H53 120.4
C54 C53 H53 120.4
C12 C11 H11 118.8
C10 C11 C12 122.4(8)
C10 C11 H11 118.8
C26 C25 C24 117.3(8)
C26 C25 H25 121.3
C24 C25 H25 121.3
C48 C47 H47 120.2
C46 C47 C48 119.6(9)
C46 C47 H47 120.2
C21 C20 H20 119.6
C21 C20 C19 120.8(8)
C19 C20 H20 119.6
C43 C44 H44 119.7
C43 C44 C45 120.5(9)
C45 C44 H44 119.7
C30 C35 H35 119.8
C34 C35 C30 120.4(10)
C34 C35 H35 119.8
C20 C19 H19 119.3
C20 C19 C18 121.4(9)
C18 C19 H19 119.3
C44 C45 H45 119.7
C46 C45 C44 120.6(10)
C46 C45 H45 119.7
C47 C46 H46 119.8
C45 C46 C47 120.5(10)
C45 C46 H46 119.8
C31 C32 H32 120.3
C31 C32 C33 119.4(10)
C33 C32 H32 120.3
C16 C17 H17 120.2
C16 C17 C18 119.7(9)
C18 C17 H17 120.2
C6 C7 H7 120.0
C6 C7 C8 120.1(10)
C8 C7 H7 120.0
C7 C6 H6 119.5
C5 C6 C7 120.9(10)
C5 C6 H6 119.5
C3 C8 C7 119.6(9)
C3 C8 H8 120.2
C7 C8 H8 120.2
C32 C33 H33 120.8
C34 C33 C32 118.4(11)
C34 C33 H33 120.8
C19 C18 C17 117.2(10)
C19 C18 H18 121.4
C17 C18 H18 121.4
C4 C5 H5 119.0
C6 C5 C4 121.9(10)
C6 C5 H5 119.0
O2 C22 H22A 109.5
O2 C22 H22B 109.5
O2 C22 H22C 109.5
H22A C22 H22B 109.5
H22A C22 H22C 109.5
H22B C22 H22C 109.5
C35 C34 C33 121.9(10)
C35 C34 H34 119.1
C33 C34 H34 119.1
O3 C49 H49A 109.5
O3 C49 H49B 109.5
O3 C49 H49C 109.5
H49A C49 H49B 109.5
H49A C49 H49C 109.5
H49B C49 H49C 109.5

loop_
_geom_bond_atom_site_label_1
_geom_bond_atom_site_label_2
_geom_bond_distance
I1 Pd1 2.6099(8)
I3 Pd2 2.6141(8)
I4 Pd2 2.5881(8)
Pd2 N6 2.131(6)
Pd2 C28 1.969(7)
Pd1 I2 2.5983(8)
Pd1 N3 2.087(7)
Pd1 C1 1.957(7)
Cl1 C24 1.746(9)
Cl2 C51 1.720(9)
O4 C42 1.408(9)
O4 C43 1.400(10)
O1 C16 1.405(10)
O1 C15 1.413(9)
N4 C28 1.344(9)
N4 C41 1.397(9)
N4 C42 1.477(10)
N5 C36 1.409(9)
N5 C28 1.343(9)
N5 C29 1.462(9)
N3 C23 1.341(10)
N3 C27 1.349(10)
N2 C1 1.334(9)
N2 C9 1.413(10)
N2 C2 1.481(10)
N6 C50 1.344(10)
N6 C54 1.337(10)
N1 C1 1.363(9)
N1 C14 1.386(9)
N1 C15 1.445(10)
O2 C21 1.340(10)
O2 C22 1.448(11)
O3 C48 1.384(10)
O3 C49 1.463(11)
C3 C2 1.526(10)
C3 C4 1.366(11)
C3 C8 1.391(12)
C36 C41 1.368(11)
C36 C37 1.391(11)
C23 H23 0.9500
C23 C24 1.380(11)
C9 C14 1.374(11)
C9 C10 1.381(11)
C41 C40 1.407(10)
C2 H2A 0.9900
C2 H2B 0.9900
C14 C13 1.393(11)
C13 H13 0.9500
C13 C12 1.358(12)
C40 H40 0.9500
C40 C39 1.385(12)
C29 H29A 0.9900
C29 H29B 0.9900
C29 C30 1.496(12)
C16 C21 1.391(12)
C16 C17 1.340(13)
C50 H50 0.9500
C50 C51 1.403(11)
C39 H39 0.9500
C39 C38 1.384(12)
C42 H42A 0.9900
C42 H42B 0.9900
C30 C31 1.363(12)
C30 C35 1.413(12)
C21 C20 1.370(12)
C12 H12 0.9500
C12 C11 1.401(12)
C10 H10 0.9500
C10 C11 1.355(12)
C4 H4 0.9500
C4 C5 1.406(12)
C15 H15A 0.9900
C15 H15B 0.9900
C37 H37 0.9500
C37 C38 1.392(11)
C52 H52 0.9500
C52 C51 1.381(12)
C52 C53 1.334(13)
C54 H54 0.9500
C54 C53 1.410(12)
C27 H27 0.9500
C27 C26 1.382(12)
C26 H26 0.9500
C26 C25 1.356(12)
C43 C48 1.426(12)
C43 C44 1.326(12)
C38 H38 0.9500
C24 C25 1.379(13)
C48 C47 1.372(13)
C31 H31 0.9500
C31 C32 1.358(13)
C53 H53 0.9500
C11 H11 0.9500
C25 H25 0.9500
C47 H47 0.9500
C47 C46 1.364(13)
C20 H20 0.9500
C20 C19 1.382(13)
C44 H44 0.9500
C44 C45 1.386(13)
C35 H35 0.9500
C35 C34 1.338(14)
C19 H19 0.9500
C19 C18 1.392(14)
C45 H45 0.9500
C45 C46 1.354(13)
C46 H46 0.9500
C32 H32 0.9500
C32 C33 1.398(15)
C17 H17 0.9500
C17 C18 1.416(13)
C7 H7 0.9500
C7 C6 1.332(15)
C7 C8 1.413(14)
C6 H6 0.9500
C6 C5 1.295(15)
C8 H8 0.9500
C33 H33 0.9500
C33 C34 1.371(16)
C18 H18 0.9500
C5 H5 0.9500
C22 H22A 0.9800
C22 H22B 0.9800
C22 H22C 0.9800
C34 H34 0.9500
C49 H49A 0.9800
C49 H49B 0.9800
C49 H49C 0.9800
